data_4060784
loop_
_publ_author_name
'McGuinness, David S.'
'Mueller, Wolfgang'
'Wasserscheid, Peter'
'Cavell, Kingsley J.'
'Skelton, Brian W.'
'White, Allan H.'
'Englert, Ulli'

_publ_section_title
;
 Nickel(II) Heterocyclic Carbene Complexes as Catalysts for Olefin
 Dimerization in an Imidazolium Chloroaluminate Ionic Liquid
;
_journal_coden_ASTM ORGND7
_journal_issue 1
_journal_name_full Organometallics
_journal_page_first 175
_journal_page_last 181
_journal_paper_doi 10.1021/om010717a
_journal_volume 21
_journal_year 2002
_chemical_formula_sum 'C14 H24 I2 N4 Ni'
_chemical_formula_weight 560.87
_space_group_IT_number 14
_symmetry_cell_setting monoclinic
_symmetry_space_group_name_Hall '-P 2yn'
_symmetry_space_group_name_H-M 'P 1 21/n 1'
_cell_angle_alpha 90.00000
_cell_angle_beta 107.005(2)
_cell_angle_gamma 90.00000
_cell_formula_units_Z 2
_cell_length_a 8.4270(10)
_cell_length_b 9.1800(10)
_cell_length_c 12.841(2)
_cell_measurement_temperature 150
_cell_volume 949.9(2)
_exptl_crystal_density_diffrn 1.961
_cod_original_sg_symbol_Hall -p_2yn
_cod_original_sg_symbol_H-M 'P 21/n'
_cod_original_formula_sum 'C14 H24 I2 N4 Ni1'
_cod_database_code 4060784

loop_
_symmetry_equiv_pos_as_xyz
+x,+y,+z
1/2-x,1/2+y,1/2-z
-x,-y,-z
1/2+x,1/2-y,1/2+z

loop_
_atom_site_label
_atom_site_fract_x
_atom_site_fract_y
_atom_site_fract_z
_atom_site_U_iso_or_equiv
_atom_site_adp_type
_atom_site_calc_flag
_atom_site_calc_attached_atom
_atom_site_occupancy
_atom_site_disorder_assembly
_atom_site_disorder_group
Ni .50000 .50000 .00000 .0180(2) Uani ? ? 1.00000 ? ?
I .39259(3) .25580(2) .038012(15) .02540(13) Uani ? ? 1.00000 ? ?
C1 .5144(3) .5598(3) .1452(2) .0198(11) Uani ? ? 1.00000 ? ?
N2 .4020(3) .6355(3) .18003(18) .0200(10) Uani ? ? 1.00000 ? ?
C21 .2411(4) .6848(4) .1086(2) .0236(13) Uani ? ? 1.00000 ? ?
C22 .1016(4) .5974(5) .1306(3) .0373(17) Uani ? ? 1.00000 ? ?
C23 .2195(5) .8470(4) .1225(3) .0376(17) Uani ? ? 1.00000 ? ?
C3 .4568(4) .6543(3) .2928(2) .0232(12) Uani ? ? 1.00000 ? ?
C4 .6061(4) .5891(3) .3277(2) .0233(12) Uani ? ? 1.00000 ? ?
N5 .6398(3) .5321(3) .2369(2) .0212(10) Uani ? ? 1.00000 ? ?
C51 .7873(4) .4474(4) .2396(3) .0289(14) Uani ? ? 1.00000 ? ?
H21 .239(5) .666(5) .034(3) .041(11) Uiso ? ? 1.00000 ? ?
H22a .113(6) .490(5) .122(4) .047(13) Uiso ? ? 1.00000 ? ?
H22b -.005(5) .614(4) .084(3) .034(10) Uiso ? ? 1.00000 ? ?
H22c .102(5) .616(5) .204(4) .045(12) Uiso ? ? 1.00000 ? ?
H23a .301(5) .907(5) .104(4) .044(12) Uiso ? ? 1.00000 ? ?
H23b .217(5) .861(5) .192(4) .046(12) Uiso ? ? 1.00000 ? ?
H23c .120(6) .882(5) .074(4) .051(13) Uiso ? ? 1.00000 ? ?
H3 .386(4) .705(4) .329(3) .018(8) Uiso ? ? 1.00000 ? ?
H4 .681(6) .582(5) .398(4) .048(12) Uiso ? ? 1.00000 ? ?
H51a .887(8) .504(7) .288(5) .09(2) Uiso ? ? 1.00000 ? ?
H51b .794(6) .432(6) .173(4) .052(13) Uiso ? ? 1.00000 ? ?
H51c .772(7) .351(6) .268(5) .071(16) Uiso ? ? 1.00000 ? ?

loop_
_atom_site_aniso_label
_atom_site_aniso_U_11
_atom_site_aniso_U_22
_atom_site_aniso_U_33
_atom_site_aniso_U_12
_atom_site_aniso_U_13
_atom_site_aniso_U_23
Ni .0230(2) .0173(3) .0162(2) .00083(18) .00984(18) -.00029(18)
I .03501(15) .01982(14) .02502(14) -.00408(7) .01448(10) .00042(6)
C1 .0221(13) .0179(13) .0214(12) -.0010(10) .0094(10) .0008(10)
N2 .0236(11) .0198(12) .0189(10) .0004(9) .0096(9) -.0007(9)
C21 .0262(14) .0251(16) .0207(13) .0053(12) .0089(11) -.0002(11)
C22 .0242(16) .047(2) .0386(19) -.0026(14) .0061(14) .0063(16)
C23 .048(2) .0283(19) .0330(18) .0118(15) .0062(16) .0030(14)
C3 .0288(15) .0235(15) .0205(13) -.0024(11) .0119(11) -.0032(11)
C4 .0279(14) .0246(15) .0181(12) -.0027(11) .0078(11) -.0012(11)
N5 .0229(11) .0222(12) .0196(11) .0005(9) .0081(9) .0000(9)
C51 .0256(15) .0341(18) .0277(15) .0063(13) .0088(12) .0007(13)

loop_
_geom_bond_atom_site_label_1
_geom_bond_atom_site_label_2
_geom_bond_site_symmetry_1
_geom_bond_site_symmetry_2
_geom_bond_distance
_geom_bond_publ_flag
Ni I . . 2.5182(3) ?
Ni C1 . . 1.914(3) ?
Ni I . '3 665' 2.5182(3) ?
Ni C1 . '3 665' 1.914(3) ?
C1 N2 . . 1.352(4) ?
C1 N5 . . 1.356(3) ?
N2 C21 . . 1.469(4) ?
N2 C3 . . 1.396(4) ?
C21 C22 . . 1.517(5) ?
C21 C23 . . 1.517(5) ?
C21 H21 . . .96(5) ?
C22 H22a . . 1.00(5) ?
C22 H22b . . .94(4) ?
C22 H22c . . .96(5) ?
C23 H23a . . .96(5) ?
C23 H23b . . .91(5) ?
C23 H23c . . .95(4) ?
C3 C4 . . 1.347(4) ?
C3 H3 . . .98(4) ?
C4 N5 . . 1.382(4) ?
C4 H4 . . .94(4) ?
N5 C51 . . 1.458(4) ?
C51 H51a . . 1.02(6) ?
C51 H51b . . .88(6) ?
C51 H51c . . .98(6) ?
